data_2000617
loop_
_publ_author_name
'Rawji, G. H.'
'Lynch, V. M.'

_publ_section_title
;
 Structure of diaqua[tris(3-aminopropyl)amine]cobalt(III)
 aquatetrakis(trifluoromethanesulfonato)sodate(I) monohydrate
;
_journal_issue 9
_journal_name_full 'Acta Crystallographica Section C'
_journal_page_first 1667
_journal_page_last 1669
_journal_paper_doi 10.1107/S0108270192001574
_journal_volume 48
_journal_year 1992
_chemical_formula_sum 'C13 H32 Co F12 N4 Na O16 S4'
_chemical_formula_weight 938.6
_space_group_crystal_system monoclinic
_space_group_IT_number 14
_space_group_name_Hall '-P 2ybc'
_space_group_name_H-M_alt 'P 1 21/c 1'
_cell_angle_alpha 90
_cell_angle_beta 107.400(6)
_cell_angle_gamma 90
_cell_formula_units_Z 4
_cell_length_a 13.2099(9)
_cell_length_b 12.1272(12)
_cell_length_c 21.847(2)
_cell_volume 3339.7(5)
_diffrn_radiation_type Mo
_diffrn_radiation_wavelength 0.7107
_exptl_absorpt_coefficient_mu 0.8977
_exptl_crystal_density_diffrn 1.867
_exptl_crystal_density_meas 1.87
_exptl_crystal_F_000 1904
_cod_data_source_file st0558.cif
_cod_data_source_block st0558a
_cod_depositor_comments
;
 Updating space group information and adding the symmetry operation list.

 Antanas Vaitkus,
 2018-06-15
;
_cod_original_sg_symbol_H-M 'P 21/c'
_cod_original_formula_sum 'C13 H32 Co1 F12 Na1 N4 O16 S4'
_cod_database_code 2000617

loop_
_space_group_symop_id
_space_group_symop_operation_xyz
1 x,y,z
2 -x,y+1/2,-z+1/2
3 -x,-y,-z
4 x,-y+1/2,z+1/2

loop_
_atom_site_label
_atom_site_fract_x
_atom_site_fract_y
_atom_site_fract_z
_atom_site_U_iso_or_equiv
Co .25592(3) .96959(3) .18556(2) .01704(13)
O1 .1224(2) 1.0513(2) .17486(13) .0305(9)
O2 .2723(2) .9715(2) .27863(11) .0245(8)
N1 .1706(3) .8329(3) .18011(14) .0292(10)
C2 .0874(3) .7939(3) .1226(2) .0371(14)
C3 .0785(3) .8610(3) .0637(2) .0307(12)
C4 .1858(3) .8825(3) .0538(2) .0281(12)
N5 .2482(2) .9767(2) .09256(11) .0218(8)
C6 .195(3) 1.0837(3) .0636(2) .0307(12)
C7 .2558(3) 1.1882(3) .0892(2) .0325(13)
C8 .2815(3) 1.2065(3) .1607(2) .0277(12)
N9 .3326(2) 1.1098(2) .19909(13) .0214(10)
C10 .3548(3) .9740(3) .0797(2) .0273(12)
C11 .4278(3) .8795(3) .1088(2) .0287(12)
C12 .4724(3) .8900(3) .1801(2) .0269(12)
N13 .3883(2) .8876(3) .21249(13) .0236(10)
S1A .78894(6) .74649(7) .17167(4) .0259(3)
O1A .8535(2) .8394(2) .16772(13) .0506(11)
O2A .7048(2) .7707(2) .19810(12) .0484(10)
O3A .8482(2) .6486(2) .19812(11) .0353(9)
C1A .7238(3) .7113(4) .0884(2) .049(2)
F1A .6665(2) .7958(3) .05860(11) .0795(12)
F2A .7943(3) .6909(2) .05805(11) .0851(13)
F3A .6635(3) .6249(3) .08404(14) .108(2)
S1B .62431(6) 1.05698(6) .33296(4) .0247(3)
O1B .5115(2) 1.0570(2) .31199(12) .0503(10)
O2B .6729(2) 1.1628(2) .33332(12) .0457(10)
O3B .6722(2) .9711(2) .30595(12) .0434(10)
C1B .6585(3) 1.0208(3) .4171(2) .0443(15)
F1B .6258(3) 1.0949(2) .45015(11) .0825(13)
F2B .6187(3) .9249(2) .42525(12) .0768(13)
F3B .7631(2) 1.0111(3) .44155(13) .0941(14)
S1C .63069(6) 1.17283(6) .15734(4) .0249(3)
O1C .5286(2) 1.1792(2) .16762(11) .0424(10)
O2C .7033(2) 1.2585(2) .18855(11) .0371(9)
O3C .6770(2) 1.0652(2) .16322(12) .0441(10)
C1C .6024(3) 1.2030(3) .0726(2) .0397(14)
F1C .5332(2) 1.1299(3) .03796(10) .0711(11)
F2C .5636(2) 1.3015(2) .05867(12) .0802(13)
F3C .6894(2) 1.1959(2) .05417(10) .0520(9)
S1D 1.02686(7) .84525(7) .33031(4) .0302(3)
O1D 1.0661(2) .7339(2) .33766(13) .0524(11)
O2D .9157(2) .8563(2) .32172(12) .0425(10)
O3D 1.0664(2) .9110(2) .28719(12) .0412(9)
C1D 1.0884(4) .9059(3) .4086(2) .052(2)
F1D 1.0526(2) 1.0058(2) .41196(13) .0745(12)
F2D 1.1930(2) .9147(3) .41877(14) .0888(13)
F3D 1.0716(3) .8461(3) .45393(12) .107(2)
O1F .9190(2) .0236(3) .11221(12) .0365(9)
O1G .9050(3) 1.1088(3) .2659(2) .0466(12)
Na .78861(11) .96375(11) .24882(7) .0390(5)
H1A .140(3) .840(4) .210(2) ?
H1B .209(3) .780(3) .193(2) ?
H2A .029(3) .790(3) .132(2) ?
H2B .103(3) .722(3) .115(2) ?
H3A .040(2) .925(3) .0618(15) ?
H3B .034(3) .816(3) .026(2) ?
H4A .179(2) .900(2) .0082(14) ?
H4B .228(2) .816(2) .0639(13) ?
H6A .124(3) 1.087(3) .0704(14) ?
H6B .188(2) 1.075(3) .018(2) ?
H7A .208(3) 1.247(3) .069(2) ?
H7B .316(3) 1.194(2) .0769(14) ?
H8A .224(2) 1.226(2) .1720(14) ?
H8B .325(2) 1.266(3) .1753(14) ?
H9A .386(2) 1.102(2) .1961(13) ?
H9B .345(3) 1.126(3) .241(2) ?
H10A .390(2) 1.040(3) .0945(15) ?
H10B .342(2) .977(3) .034(2) ?
H11A .485(2) .887(2) .0892(14) ?
H11B .394(2) .821(3) .0970(14) ?
H12A .508(2) .954(3) .1899(14) ?
H12B .516(2) .833(3) .1959(14) ?
H13A .376(3) .828(3) .215(2) ?
H13B .417(3) .916(3) .251(2) ?
H1O1 .054(4) 1.037(4) .153(2) ?
H1O2 .280(3) .917(3) .295(2) ?
H2O1 .120(3) 1.087(3) .201(2) ?
H2O2 .229(4) 1.004(4) .287(2) ?
H1OF .903(4) .097(5) .125(3) ?
H2OF .894(4) -.024(4) .130(2) ?
H1OG .901(3) 1.156(4) .237(2) ?
H2OG .956(3) 1.090(4) .276(2) ?

loop_
_geom_bond_atom_site_label_1
_geom_bond_atom_site_label_2
_geom_bond_distance
Co O1 1.975(3)
Co O2 1.980(2)
Co N1 1.988(3)
Co N5 2.006(3)
Co N9 1.956(3)
Co N13 1.943(3)
N1 C2 1.478(4)
N5 C4 1.511(4)
N5 C6 1.520(4)
N5 C10 1.516(5)
N9 C8 1.482(4)
N13 C12 1.486(5)
C2 C3 1.497(5)
C3 C4 1.518(5)
C6 C7 1.514(5)
C7 C8 1.512(5)
C10 C11 1.510(5)
C11 C12 1.496(5)
O1A S1A 1.431(3)
O2A S1A 1.428(3)
O3A S1A 1.444(2)
Na O1A 2.656(3)
Na O2A 2.683(3)
F1A C1A 1.324(5)
F2A C1A 1.318(6)
F3A C1A 1.302(6)
O1B S1B 1.423(3)
O2B S1B 1.434(3)
O3B S1B 1.435(3)
Na O3B 2.253(4)
F1B C1B 1.305(5)
F2B C1B 1.310(5)
F3B C1B 1.330(5)
O1C S1C 1.434(3)
O2C S1C 1.440(2)
O3C S1C 1.431(2)
Na O3C 2.353(3)
F1C C1C 1.334(4)
F2C C1C 1.300(5)
F3C C1C 1.329(5)
O1D S1D 1.438(3)
O2D S1D 1.429(3)
O3D S1D 1.446(3)
Na O2D 2.336(3)
F1D C1D 1.310(5)
F2D C1D 1.337(5)
F3D C1D 1.298(6)
Na O1G 2.293(4)
H1O1 O1 0.90(4)
H2O1 O1 0.72(4)
H1O2 O2 0.74(4)
H2O2 O2 0.76(5)
H1A N1 0.87(5)
H1B N1 0.82(4)
H2A C2 0.86(4)
H2B C2 0.92(4)
H3A C3 0.92(3)
H3B C3 1.02(3)
H4A C4 0.99(3)
H4B C4 0.97(3)
H6A C6 1.00(4)
H6B C6 0.97(3)
H7A C7 0.97(3)
H7B C7 0.92(4)
H8A C8 0.90(4)
H8B C8 0.92(3)
H9A N9 0.73(3)
H9B N9 0.90(4)
H10A C10 0.93(3)
H10B C10 0.97(3)
H11A C11 0.97(4)
H11B C11 0.84(3)
H12A C12 0.89(3)
H12B C12 0.90(3)
H13A N13 0.75(4)
H13B N13 0.89(4)
H1OF O1F 0.97(6)
H1OG O1G 0.84(5)
H2OG O1G 0.68(4)
